data_1555907
loop_
_publ_author_name
'Wan, Jie-Ping'
'Cao, Shuo'
'Liu, Yunyun'

_publ_section_title
;
 Base-Promoted Synthesis of N-Substituted 1,2,3-Triazoles via
 Enaminone-Azide Cycloaddition Involving Regitz Diazo Transfer.
;
_journal_issue 23
_journal_name_full 'Organic letters'
_journal_page_first 6034
_journal_page_last 6037
_journal_paper_doi 10.1021/acs.orglett.6b02975
_journal_volume 18
_journal_year 2016
_chemical_formula_moiety 'C16 H13 N3 O'
_chemical_formula_sum 'C16 H13 N3 O'
_chemical_formula_weight 263.29
_space_group_IT_number 14
_space_group_name_Hall '-P 2ybc'
_space_group_name_H-M_alt 'P 1 21/c 1'
_symmetry_cell_setting monoclinic
_symmetry_space_group_name_Hall '-P 2ybc'
_symmetry_space_group_name_H-M 'P 1 21/c 1'
_atom_sites_solution_hydrogens geom
_atom_sites_solution_primary direct
_atom_sites_solution_secondary difmap
_audit_creation_method SHELXL-97
_cell_angle_alpha 90.00
_cell_angle_beta 94.75(3)
_cell_angle_gamma 90.00
_cell_formula_units_Z 4
_cell_length_a 11.326(2)
_cell_length_b 12.672(3)
_cell_length_c 9.2889(19)
_cell_measurement_reflns_used 9254
_cell_measurement_temperature 295(2)
_cell_measurement_theta_max 27.5
_cell_measurement_theta_min 3.2
_cell_volume 1328.6(5)
_computing_cell_refinement RAPID-AUTO
_computing_data_collection 'RAPID-AUTO (Rigaku, 1998)'
_computing_data_reduction 'CrystalStructure (Rigaku/MSC, 2004)'
_computing_molecular_graphics 'ORTEPII (Johnson, 1976)'
_computing_publication_material SHELXL-97
_computing_structure_refinement 'SHELXL-97 (Sheldrick, 2008)'
_computing_structure_solution 'SHELXS-97 (Sheldrick, 2008)'
_diffrn_ambient_temperature 295(2)
_diffrn_measured_fraction_theta_full 0.999
_diffrn_measured_fraction_theta_max 0.999
_diffrn_measurement_device_type 'Rigaku R-AXIS RAPID'
_diffrn_measurement_method '\w scans'
_diffrn_radiation_monochromator graphite
_diffrn_radiation_source 'fine-focus sealed tube'
_diffrn_radiation_type MoK\a
_diffrn_radiation_wavelength 0.71073
_diffrn_reflns_av_R_equivalents 0.0353
_diffrn_reflns_av_sigmaI/netI 0.0297
_diffrn_reflns_limit_h_max 13
_diffrn_reflns_limit_h_min -13
_diffrn_reflns_limit_k_max 15
_diffrn_reflns_limit_k_min -14
_diffrn_reflns_limit_l_max 11
_diffrn_reflns_limit_l_min -10
_diffrn_reflns_number 10560
_diffrn_reflns_theta_full 25.35
_diffrn_reflns_theta_max 25.35
_diffrn_reflns_theta_min 3.17
_diffrn_standards_decay_% 0
_diffrn_standards_number image
_exptl_absorpt_coefficient_mu 0.085
_exptl_absorpt_correction_T_max 0.809
_exptl_absorpt_correction_T_min 0.714
_exptl_absorpt_correction_type multi-scan
_exptl_absorpt_process_details 'ABSCOR (Higashi, 1995)'
_exptl_crystal_colour colorless
_exptl_crystal_density_diffrn 1.316
_exptl_crystal_density_method 'not measured'
_exptl_crystal_description block
_exptl_crystal_F_000 552
_exptl_crystal_size_max 0.48
_exptl_crystal_size_mid 0.43
_exptl_crystal_size_min 0.31
_refine_diff_density_max 0.226
_refine_diff_density_min -0.189
_refine_diff_density_rms 0.032
_refine_ls_extinction_coef 0.0072(19)
_refine_ls_extinction_expression Fc^*^=kFc[1+0.001xFc^2^\l^3^/sin(2\q)]^-1/4^
_refine_ls_extinction_method SHELXL
_refine_ls_goodness_of_fit_ref 1.116
_refine_ls_hydrogen_treatment constr
_refine_ls_matrix_type full
_refine_ls_number_parameters 182
_refine_ls_number_reflns 2428
_refine_ls_number_restraints 0
_refine_ls_restrained_S_all 1.116
_refine_ls_R_factor_all 0.0471
_refine_ls_R_factor_gt 0.0401
_refine_ls_shift/su_max 0.000
_refine_ls_shift/su_mean 0.000
_refine_ls_structure_factor_coef Fsqd
_refine_ls_weighting_details 'calc w=1/[\s^2^(Fo^2^)+(0.0709P)^2^+0.1525P] where P=(Fo^2^+2Fc^2^)/3'
_refine_ls_weighting_scheme calc
_refine_ls_wR_factor_gt 0.1221
_refine_ls_wR_factor_ref 0.1283
_reflns_number_gt 2036
_reflns_number_total 2428
_reflns_threshold_expression >2\s(I)
_cod_data_source_file ol6b02975_si_002.cif
_cod_data_source_block shx97
_cod_original_sg_symbol_H-M 'P 21/c'
_cod_database_code 1555907

loop_
_symmetry_equiv_pos_as_xyz
'x, y, z'
'-x, y+1/2, -z+1/2'
'-x, -y, -z'
'x, -y-1/2, z-1/2'

loop_
_atom_site_label
_atom_site_type_symbol
_atom_site_fract_x
_atom_site_fract_y
_atom_site_fract_z
_atom_site_U_iso_or_equiv
_atom_site_adp_type
_atom_site_occupancy
_atom_site_symmetry_multiplicity
_atom_site_calc_flag
_atom_site_refinement_flags
O1 O 0.62918(12) 0.47851(8) -0.12143(14) 0.0722(4) Uani 1 1 d .
N1 N 0.58554(12) 0.19808(9) -0.12363(14) 0.0540(3) Uani 1 1 d .
N2 N 0.51138(12) 0.14744(9) -0.04942(14) 0.0554(4) Uani 1 1 d .
N3 N 0.46223(10) 0.21911(9) 0.03798(12) 0.0442(3) Uani 1 1 d .
C1 C 0.80548(15) 0.26947(13) -0.25290(19) 0.0611(4) Uani 1 1 d .
H1A H 0.7839 0.2138 -0.1953 0.073 Uiso 1 1 calc R
C2 C 0.89709(18) 0.25680(16) -0.3403(2) 0.0763(5) Uani 1 1 d .
H2A H 0.9379 0.1931 -0.3400 0.092 Uiso 1 1 calc R
C3 C 0.92843(18) 0.33789(17) -0.4277(2) 0.0773(6) Uani 1 1 d .
H3A H 0.9908 0.3293 -0.4858 0.093 Uiso 1 1 calc R
C4 C 0.86752(17) 0.43170(17) -0.4291(2) 0.0752(5) Uani 1 1 d .
H4A H 0.8876 0.4861 -0.4897 0.090 Uiso 1 1 calc R
C5 C 0.77680(16) 0.44543(14) -0.34096(19) 0.0638(4) Uani 1 1 d .
H5A H 0.7362 0.5093 -0.3421 0.077 Uiso 1 1 calc R
C6 C 0.74531(13) 0.36485(12) -0.25043(15) 0.0487(4) Uani 1 1 d .
C7 C 0.65211(13) 0.38708(11) -0.15113(16) 0.0491(4) Uani 1 1 d .
C8 C 0.58457(12) 0.30248(10) -0.08589(15) 0.0448(3) Uani 1 1 d .
C9 C 0.50606(13) 0.31545(11) 0.01645(16) 0.0470(3) Uani 1 1 d .
H9A H 0.4870 0.3779 0.0617 0.056 Uiso 1 1 calc R
C10 C 0.28407(15) 0.04748(12) 0.25711(18) 0.0576(4) Uani 1 1 d .
H10A H 0.2783 -0.0238 0.2791 0.069 Uiso 1 1 calc R
C11 C 0.36738(14) 0.07941(11) 0.16560(17) 0.0533(4) Uani 1 1 d .
H11A H 0.4169 0.0303 0.1269 0.064 Uiso 1 1 calc R
C12 C 0.37618(12) 0.18509(11) 0.13237(15) 0.0444(3) Uani 1 1 d .
C13 C 0.30355(14) 0.25833(12) 0.19151(17) 0.0538(4) Uani 1 1 d .
H13A H 0.3100 0.3296 0.1699 0.065 Uiso 1 1 calc R
C14 C 0.22158(15) 0.22420(13) 0.28285(18) 0.0587(4) Uani 1 1 d .
H14A H 0.1731 0.2736 0.3228 0.070 Uiso 1 1 calc R
C15 C 0.20904(14) 0.11817(13) 0.31707(17) 0.0559(4) Uani 1 1 d .
C16 C 0.11751(17) 0.08157(16) 0.4151(2) 0.0738(5) Uani 1 1 d .
H16A H 0.1223 0.0063 0.4260 0.111 Uiso 1 1 calc R
H16B H 0.0399 0.1006 0.3738 0.111 Uiso 1 1 calc R
H16C H 0.1321 0.1145 0.5080 0.111 Uiso 1 1 calc R

loop_
_atom_site_aniso_label
_atom_site_aniso_U_11
_atom_site_aniso_U_22
_atom_site_aniso_U_33
_atom_site_aniso_U_23
_atom_site_aniso_U_13
_atom_site_aniso_U_12
O1 0.0876(9) 0.0379(6) 0.0968(9) -0.0060(6) 0.0418(7) -0.0016(5)
N1 0.0622(8) 0.0386(6) 0.0639(8) -0.0030(6) 0.0220(6) 0.0032(5)
N2 0.0652(8) 0.0365(6) 0.0678(8) -0.0055(5) 0.0258(6) 0.0035(5)
N3 0.0484(7) 0.0343(6) 0.0511(6) -0.0024(5) 0.0113(5) 0.0037(5)
C1 0.0568(10) 0.0531(9) 0.0758(10) 0.0006(8) 0.0189(8) 0.0032(7)
C2 0.0637(11) 0.0702(12) 0.0984(14) -0.0087(10) 0.0283(10) 0.0067(9)
C3 0.0643(11) 0.0918(14) 0.0803(12) -0.0106(10) 0.0320(9) -0.0064(10)
C4 0.0739(12) 0.0837(13) 0.0710(10) 0.0128(10) 0.0244(9) -0.0089(10)
C5 0.0670(10) 0.0569(9) 0.0694(10) 0.0071(8) 0.0177(8) -0.0001(8)
C6 0.0490(8) 0.0477(8) 0.0498(7) -0.0022(6) 0.0077(6) -0.0031(6)
C7 0.0531(8) 0.0391(7) 0.0561(8) -0.0018(6) 0.0115(6) 0.0010(6)
C8 0.0487(8) 0.0363(7) 0.0502(7) -0.0009(6) 0.0089(6) 0.0030(6)
C9 0.0536(8) 0.0335(7) 0.0552(8) -0.0036(6) 0.0127(6) 0.0022(6)
C10 0.0658(10) 0.0398(8) 0.0689(9) 0.0010(7) 0.0146(8) -0.0079(7)
C11 0.0604(9) 0.0368(7) 0.0643(9) -0.0049(6) 0.0153(7) 0.0007(6)
C12 0.0459(8) 0.0387(7) 0.0494(7) -0.0022(6) 0.0082(6) -0.0009(6)
C13 0.0557(9) 0.0384(7) 0.0693(9) 0.0016(7) 0.0179(7) 0.0045(6)
C14 0.0553(9) 0.0497(8) 0.0739(10) -0.0003(7) 0.0219(8) 0.0038(7)
C15 0.0542(9) 0.0539(9) 0.0607(9) -0.0001(7) 0.0108(7) -0.0063(7)
C16 0.0681(11) 0.0726(11) 0.0839(12) 0.0086(9) 0.0251(9) -0.0104(9)

loop_
_atom_type_symbol
_atom_type_description
_atom_type_scat_dispersion_real
_atom_type_scat_dispersion_imag
_atom_type_scat_source
C C 0.0033 0.0016 'International Tables Vol C Tables 4.2.6.8 and 6.1.1.4'
H H 0.0000 0.0000 'International Tables Vol C Tables 4.2.6.8 and 6.1.1.4'
N N 0.0061 0.0033 'International Tables Vol C Tables 4.2.6.8 and 6.1.1.4'
O O 0.0106 0.0060 'International Tables Vol C Tables 4.2.6.8 and 6.1.1.4'

loop_
_geom_angle_atom_site_label_1
_geom_angle_atom_site_label_2
_geom_angle_atom_site_label_3
_geom_angle
N2 N1 C8 108.79(11)
N1 N2 N3 107.45(11)
C9 N3 N2 110.05(11)
C9 N3 C12 130.25(12)
N2 N3 C12 119.69(11)
C2 C1 C6 120.36(16)
C2 C1 H1A 119.8
C6 C1 H1A 119.8
C3 C2 C1 120.31(18)
C3 C2 H2A 119.8
C1 C2 H2A 119.8
C4 C3 C2 119.89(17)
C4 C3 H3A 120.1
C2 C3 H3A 120.1
C3 C4 C5 120.17(18)
C3 C4 H4A 119.9
C5 C4 H4A 119.9
C4 C5 C6 120.61(17)
C4 C5 H5A 119.7
C6 C5 H5A 119.7
C5 C6 C1 118.63(15)
C5 C6 C7 117.92(14)
C1 C6 C7 123.39(14)
O1 C7 C8 117.92(13)
O1 C7 C6 119.64(13)
C8 C7 C6 122.44(12)
C9 C8 N1 108.33(12)
C9 C8 C7 126.04(12)
N1 C8 C7 125.55(13)
N3 C9 C8 105.38(12)
N3 C9 H9A 127.3
C8 C9 H9A 127.3
C11 C10 C15 122.12(14)
C11 C10 H10A 118.9
C15 C10 H10A 118.9
C12 C11 C10 119.17(14)
C12 C11 H11A 120.4
C10 C11 H11A 120.4
C11 C12 C13 120.39(14)
C11 C12 N3 119.68(12)
C13 C12 N3 119.92(13)
C14 C13 C12 119.14(14)
C14 C13 H13A 120.4
C12 C13 H13A 120.4
C13 C14 C15 122.05(15)
C13 C14 H14A 119.0
C15 C14 H14A 119.0
C10 C15 C14 117.13(14)
C10 C15 C16 121.32(15)
C14 C15 C16 121.55(15)
C15 C16 H16A 109.5
C15 C16 H16B 109.5
H16A C16 H16B 109.5
C15 C16 H16C 109.5
H16A C16 H16C 109.5
H16B C16 H16C 109.5

loop_
_geom_bond_atom_site_label_1
_geom_bond_atom_site_label_2
_geom_bond_distance
O1 C7 1.2239(17)
N1 N2 1.2995(18)
N1 C8 1.3689(18)
N2 N3 1.3670(16)
N3 C9 1.3392(18)
N3 C12 1.4304(18)
C1 C2 1.378(2)
C1 C6 1.389(2)
C1 H1A 0.9300
C2 C3 1.375(3)
C2 H2A 0.9300
C3 C4 1.374(3)
C3 H3A 0.9300
C4 C5 1.377(3)
C4 H4A 0.9300
C5 C6 1.388(2)
C5 H5A 0.9300
C6 C7 1.485(2)
C7 C8 1.476(2)
C8 C9 1.364(2)
C9 H9A 0.9300
C10 C11 1.382(2)
C10 C15 1.383(2)
C10 H10A 0.9300
C11 C12 1.380(2)
C11 H11A 0.9300
C12 C13 1.384(2)
C13 C14 1.378(2)
C13 H13A 0.9300
C14 C15 1.391(2)
C14 H14A 0.9300
C15 C16 1.509(2)
C16 H16A 0.9600
C16 H16B 0.9600
C16 H16C 0.9600

loop_
_geom_torsion_atom_site_label_1
_geom_torsion_atom_site_label_2
_geom_torsion_atom_site_label_3
_geom_torsion_atom_site_label_4
_geom_torsion
C8 N1 N2 N3 -0.37(17)
N1 N2 N3 C9 0.50(17)
N1 N2 N3 C12 179.80(12)
C6 C1 C2 C3 -1.1(3)
C1 C2 C3 C4 -0.6(3)
C2 C3 C4 C5 1.3(3)
C3 C4 C5 C6 -0.3(3)
C4 C5 C6 C1 -1.4(3)
C4 C5 C6 C7 176.04(16)
C2 C1 C6 C5 2.1(3)
C2 C1 C6 C7 -175.16(16)
C5 C6 C7 O1 -20.0(2)
C1 C6 C7 O1 157.23(16)
C5 C6 C7 C8 159.79(15)
C1 C6 C7 C8 -22.9(2)
N2 N1 C8 C9 0.13(17)
N2 N1 C8 C7 -176.73(14)
O1 C7 C8 C9 -6.9(2)
C6 C7 C8 C9 173.31(14)
O1 C7 C8 N1 169.46(15)
C6 C7 C8 N1 -10.4(2)
N2 N3 C9 C8 -0.41(16)
C12 N3 C9 C8 -179.61(13)
N1 C8 C9 N3 0.18(16)
C7 C8 C9 N3 177.02(13)
C15 C10 C11 C12 -0.2(2)
C10 C11 C12 C13 0.9(2)
C10 C11 C12 N3 179.88(13)
C9 N3 C12 C11 -162.63(15)
N2 N3 C12 C11 18.2(2)
C9 N3 C12 C13 16.4(2)
N2 N3 C12 C13 -162.75(14)
C11 C12 C13 C14 -0.6(2)
N3 C12 C13 C14 -179.65(14)
C12 C13 C14 C15 -0.3(3)
C11 C10 C15 C14 -0.8(2)
C11 C10 C15 C16 179.14(16)
C13 C14 C15 C10 1.0(3)
C13 C14 C15 C16 -178.90(17)
